data_7039527
loop_
_publ_author_name
'Ganesamoorthy, C.'
'Matthias, M.'
'Bl\"aser, D'
'W\"olper, C'
'Schulz, S.'

_publ_section_title
;
 Lewis acid-base adducts of group 13 elements: synthesis, structure and
 reactivity toward benzaldehyde.
;
_journal_issue 28
_journal_name_full 'Dalton transactions (Cambridge, England : 2003)'
_journal_page_first 11437
_journal_page_last 11444
_journal_paper_doi 10.1039/c6dt01688j
_journal_volume 45
_journal_year 2016
_chemical_formula_sum 'C47 H41 F15 Ga2 N2'
_chemical_formula_weight 1058.26
_space_group_crystal_system monoclinic
_space_group_IT_number 14
_space_group_name_Hall '-P 2yn'
_space_group_name_H-M_alt 'P 1 21/n 1'
_symmetry_space_group_name_Hall '-P 2yn'
_symmetry_space_group_name_H-M 'P 1 21/n 1'
_atom_sites_solution_hydrogens geom
_atom_sites_solution_primary direct
_atom_sites_solution_secondary difmap
_audit_creation_method SHELXL-2014/7
_audit_update_record
;
2016-04-28 deposited with the CCDC.
2016-06-10 downloaded from the CCDC.
;
_cell_angle_alpha 90
_cell_angle_beta 103.146(3)
_cell_angle_gamma 90
_cell_formula_units_Z 4
_cell_length_a 12.1241(9)
_cell_length_b 21.6245(16)
_cell_length_c 17.4652(13)
_cell_measurement_reflns_used 9247
_cell_measurement_temperature 100(1)
_cell_measurement_theta_max 32.87
_cell_measurement_theta_min 2.55
_cell_volume 4459.0(6)
_computing_cell_refinement 'BRUKER D8 KAPPA APEX 2 (3.0-2009)'
_computing_data_collection 'BRUKER D8 KAPPA APEX 2 (3.0-2009)'
_computing_data_reduction 'BRUKER D8 KAPPA APEX 2 (3.0-2009)'
_computing_molecular_graphics 'BRUKER AXS SHELXTL (c) 2008 / Vers. 2008/4'
_computing_publication_material 'BRUKER AXS SHELXTL (c) 2008 / Vers. 2008/4'
_computing_structure_refinement 'SHELXL-2014/7 (Sheldrick, 2014)'
_computing_structure_solution 'BRUKER D8 KAPPA APEX 2 (3.0-2009)'
_diffrn_ambient_temperature 100(1)
_diffrn_detector_area_resol_mean 512
_diffrn_measured_fraction_theta_full 1.000
_diffrn_measured_fraction_theta_max 0.943
_diffrn_measurement_device_type
; 
 Bruker D8 KAPPA series II with APEX II area detector system
;
_diffrn_measurement_method
;
 Data collection strategy APEX 2/COSMO
;
_diffrn_radiation_monochromator 'Triumph Goebel mirror'
_diffrn_radiation_source 'fine-focus sealed tube'
_diffrn_radiation_type MoK\a
_diffrn_radiation_wavelength 0.71073
_diffrn_reflns_av_R_equivalents 0.0253
_diffrn_reflns_av_unetI/netI 0.0200
_diffrn_reflns_Laue_measured_fraction_full 1.000
_diffrn_reflns_Laue_measured_fraction_max 0.943
_diffrn_reflns_limit_h_max 18
_diffrn_reflns_limit_h_min -17
_diffrn_reflns_limit_k_max 33
_diffrn_reflns_limit_k_min -30
_diffrn_reflns_limit_l_max 26
_diffrn_reflns_limit_l_min -26
_diffrn_reflns_number 126920
_diffrn_reflns_point_group_measured_fraction_full 1.000
_diffrn_reflns_point_group_measured_fraction_max 0.943
_diffrn_reflns_theta_full 25.242
_diffrn_reflns_theta_max 33.210
_diffrn_reflns_theta_min 1.863
_exptl_absorpt_coefficient_mu 1.308
_exptl_absorpt_correction_T_max 0.75
_exptl_absorpt_correction_T_min 0.65
_exptl_absorpt_correction_type multi-scan
_exptl_absorpt_process_details
; 
 BRUKER AXS SMART APEX 2 Vers. 3.0-2009
 R.H. Blessing, Acta Cryst. (1995) A51 33-38 
;
_exptl_crystal_colour colourless
_exptl_crystal_density_diffrn 1.576
_exptl_crystal_description tablet
_exptl_crystal_F_000 2136
_exptl_crystal_size_max 0.323
_exptl_crystal_size_mid 0.244
_exptl_crystal_size_min 0.172
_refine_diff_density_max 0.507
_refine_diff_density_min -0.280
_refine_diff_density_rms 0.063
_refine_ls_extinction_method none
_refine_ls_goodness_of_fit_ref 1.023
_refine_ls_hydrogen_treatment constr
_refine_ls_matrix_type full
_refine_ls_number_parameters 605
_refine_ls_number_reflns 16118
_refine_ls_number_restraints 0
_refine_ls_restrained_S_all 1.023
_refine_ls_R_factor_all 0.0381
_refine_ls_R_factor_gt 0.0266
_refine_ls_shift/su_max 0.001
_refine_ls_shift/su_mean 0.000
_refine_ls_structure_factor_coef Fsqd
_refine_ls_weighting_details 'w=1/[\s^2^(Fo^2^)+(0.0328P)^2^+1.9736P] where P=(Fo^2^+2Fc^2^)/3'
_refine_ls_weighting_scheme calc
_refine_ls_wR_factor_gt 0.0642
_refine_ls_wR_factor_ref 0.0691
_reflns_Friedel_coverage 0.000
_reflns_number_gt 13479
_reflns_number_total 16118
_reflns_threshold_expression 'I > 2\s(I)'
_cod_data_source_file c6dt01688j2.cif
_cod_data_source_block mm_004m
_cod_depositor_comments 'Adding full bibliography for 7039525--7039528.cif.'
_cod_database_code 7039527
_shelx_shelxl_version_number 2014/7
_shelx_space_group_comment
;
The symmetry employed for this shelxl refinement is uniquely defined
by the following loop, which should always be used as a source of
symmetry information in preference to the above space-group names.
They are only intended as comments.
;
_shelx_estimated_absorpt_t_min 0.677
_shelx_estimated_absorpt_t_max 0.806

loop_
_space_group_symop_operation_xyz
'x, y, z'
'-x+1/2, y+1/2, -z+1/2'
'-x, -y, -z'
'x-1/2, -y-1/2, z-1/2'

loop_
_atom_site_label
_atom_site_type_symbol
_atom_site_fract_x
_atom_site_fract_y
_atom_site_fract_z
_atom_site_U_iso_or_equiv
_atom_site_adp_type
_atom_site_occupancy
_atom_site_site_symmetry_order
_atom_site_calc_flag
_atom_site_refinement_flags_posn
_atom_site_refinement_flags_adp
Ga1 Ga 0.13712(2) 0.14126(2) 0.24294(2) 0.01260(3) Uani 1 1 d . .
Ga2 Ga 0.17853(2) 0.03464(2) 0.29402(2) 0.01335(3) Uani 1 1 d . .
F1 F -0.00699(7) -0.01392(4) 0.15544(4) 0.02942(17) Uani 1 1 d . .
F2 F -0.21264(7) -0.06591(5) 0.14722(5) 0.0404(2) Uani 1 1 d . .
F3 F -0.29024(7) -0.08044(4) 0.27989(5) 0.03181(18) Uani 1 1 d . .
F4 F -0.16071(7) -0.04694(5) 0.42027(5) 0.0362(2) Uani 1 1 d . .
F5 F 0.04825(7) -0.00118(5) 0.43070(4) 0.0355(2) Uani 1 1 d . .
F6 F 0.27307(7) 0.15856(3) 0.39390(5) 0.02633(16) Uani 1 1 d . .
F7 F 0.41028(8) 0.17047(4) 0.53693(5) 0.0358(2) Uani 1 1 d . .
F8 F 0.48081(7) 0.06922(4) 0.62674(4) 0.03044(17) Uani 1 1 d . .
F9 F 0.41373(7) -0.04536(4) 0.57111(4) 0.02760(16) Uani 1 1 d . .
F10 F 0.27994(7) -0.05871(3) 0.42646(4) 0.02496(15) Uani 1 1 d . .
F11 F 0.41070(6) 0.06078(3) 0.25430(5) 0.02433(15) Uani 1 1 d . .
F12 F 0.53407(7) 0.00005(4) 0.16800(6) 0.03358(18) Uani 1 1 d . .
F13 F 0.46140(8) -0.11049(4) 0.10134(5) 0.0358(2) Uani 1 1 d . .
F14 F 0.26852(8) -0.16197(4) 0.12683(5) 0.03342(19) Uani 1 1 d . .
F15 F 0.14665(7) -0.10360(3) 0.21351(5) 0.02668(16) Uani 1 1 d . .
N1 N 0.21136(8) 0.20208(4) 0.19190(5) 0.01449(16) Uani 1 1 d . .
N2 N 0.00968(8) 0.19225(4) 0.24971(5) 0.01599(17) Uani 1 1 d . .
C1 C 0.17483(10) 0.26039(5) 0.17752(6) 0.01717(19) Uani 1 1 d . .
C2 C 0.08336(10) 0.28487(5) 0.20354(7) 0.0195(2) Uani 1 1 d . .
H2 H 0.0743 0.3285 0.1995 0.023 Uiso 1 1 calc R U
C3 C 0.00384(10) 0.25319(5) 0.23476(7) 0.0188(2) Uani 1 1 d . .
C4 C 0.23126(11) 0.30256(6) 0.12938(8) 0.0242(2) Uani 1 1 d . .
H4A H 0.2546 0.2786 0.0881 0.036 Uiso 1 1 calc R U
H4B H 0.2980 0.3217 0.1635 0.036 Uiso 1 1 calc R U
H4C H 0.1779 0.3349 0.1052 0.036 Uiso 1 1 calc R U
C5 C -0.09391(11) 0.29043(6) 0.25024(9) 0.0275(3) Uani 1 1 d . .
H5A H -0.1099 0.3250 0.2131 0.041 Uiso 1 1 calc R U
H5B H -0.0743 0.3065 0.3041 0.041 Uiso 1 1 calc R U
H5C H -0.1611 0.2640 0.2436 0.041 Uiso 1 1 calc R U
C6 C 0.30106(9) 0.17949(5) 0.15705(6) 0.01610(19) Uani 1 1 d . .
C7 C 0.41421(10) 0.19575(5) 0.18986(7) 0.0185(2) Uani 1 1 d . .
C8 C 0.49683(10) 0.17201(6) 0.15420(8) 0.0235(2) Uani 1 1 d . .
H8 H 0.5740 0.1824 0.1749 0.028 Uiso 1 1 calc R U
C9 C 0.46900(12) 0.13357(6) 0.08909(8) 0.0261(2) Uani 1 1 d . .
H9 H 0.5268 0.1181 0.0656 0.031 Uiso 1 1 calc R U
C10 C 0.35736(11) 0.11778(6) 0.05827(7) 0.0248(2) Uani 1 1 d . .
H10 H 0.3391 0.0912 0.0138 0.030 Uiso 1 1 calc R U
C11 C 0.27103(10) 0.14029(5) 0.09152(7) 0.0193(2) Uani 1 1 d . .
C12 C 0.44924(10) 0.23560(6) 0.26288(7) 0.0215(2) Uani 1 1 d . .
H12 H 0.3793 0.2544 0.2743 0.026 Uiso 1 1 calc R U
C13 C 0.52905(12) 0.28835(7) 0.25198(10) 0.0339(3) Uani 1 1 d . .
H13A H 0.6014 0.2710 0.2461 0.051 Uiso 1 1 calc R U
H13B H 0.5422 0.3156 0.2980 0.051 Uiso 1 1 calc R U
H13C H 0.4946 0.3121 0.2048 0.051 Uiso 1 1 calc R U
C14 C 0.50544(12) 0.19568(7) 0.33364(8) 0.0301(3) Uani 1 1 d . .
H14A H 0.4552 0.1612 0.3390 0.045 Uiso 1 1 calc R U
H14B H 0.5196 0.2209 0.3815 0.045 Uiso 1 1 calc R U
H14C H 0.5774 0.1794 0.3256 0.045 Uiso 1 1 calc R U
C15 C 0.14871(11) 0.12464(6) 0.05417(7) 0.0252(2) Uani 1 1 d . .
H15 H 0.1034 0.1330 0.0943 0.030 Uiso 1 1 calc R U
C16 C 0.10312(15) 0.16667(8) -0.01575(11) 0.0477(5) Uani 1 1 d . .
H16A H 0.1473 0.1606 -0.0557 0.072 Uiso 1 1 calc R U
H16B H 0.1092 0.2099 0.0016 0.072 Uiso 1 1 calc R U
H16C H 0.0235 0.1566 -0.0382 0.072 Uiso 1 1 calc R U
C17 C 0.13103(14) 0.05699(7) 0.03080(8) 0.0325(3) Uani 1 1 d . .
H17A H 0.0499 0.0488 0.0122 0.049 Uiso 1 1 calc R U
H17B H 0.1619 0.0308 0.0764 0.049 Uiso 1 1 calc R U
H17C H 0.1699 0.0478 -0.0113 0.049 Uiso 1 1 calc R U
C18 C -0.08780(10) 0.16004(5) 0.26500(7) 0.0184(2) Uani 1 1 d . .
C19 C -0.10464(11) 0.15611(6) 0.34164(7) 0.0228(2) Uani 1 1 d . .
C20 C -0.19470(12) 0.11954(7) 0.35339(9) 0.0294(3) Uani 1 1 d . .
H20 H -0.2073 0.1155 0.4049 0.035 Uiso 1 1 calc R U
C21 C -0.26532(11) 0.08937(7) 0.29207(9) 0.0306(3) Uani 1 1 d . .
H21 H -0.3253 0.0645 0.3016 0.037 Uiso 1 1 calc R U
C22 C -0.24919(11) 0.09520(6) 0.21650(9) 0.0277(3) Uani 1 1 d . .
H22 H -0.2990 0.0744 0.1745 0.033 Uiso 1 1 calc R U
C23 C -0.16131(10) 0.13096(6) 0.20084(7) 0.0220(2) Uani 1 1 d . .
C24 C -0.03253(13) 0.19115(7) 0.41026(8) 0.0299(3) Uani 1 1 d . .
H24 H 0.0231 0.2169 0.3899 0.036 Uiso 1 1 calc R U
C25 C -0.10612(17) 0.23469(9) 0.44763(10) 0.0461(4) Uani 1 1 d . .
H25A H -0.1496 0.2622 0.4072 0.069 Uiso 1 1 calc R U
H25B H -0.0573 0.2595 0.4888 0.069 Uiso 1 1 calc R U
H25C H -0.1583 0.2101 0.4707 0.069 Uiso 1 1 calc R U
C26 C 0.03382(15) 0.14712(9) 0.47263(9) 0.0413(4) Uani 1 1 d . .
H26A H 0.0799 0.1193 0.4484 0.062 Uiso 1 1 calc R U
H26B H -0.0192 0.1227 0.4951 0.062 Uiso 1 1 calc R U
H26C H 0.0833 0.1711 0.5143 0.062 Uiso 1 1 calc R U
C27 C -0.14984(11) 0.14069(8) 0.11667(8) 0.0314(3) Uani 1 1 d . .
H27 H -0.0675 0.1459 0.1180 0.038 Uiso 1 1 calc R U
C28 C -0.21074(18) 0.19935(8) 0.08095(9) 0.0457(4) Uani 1 1 d . .
H28A H -0.2016 0.2043 0.0269 0.069 Uiso 1 1 calc R U
H28B H -0.1782 0.2352 0.1123 0.069 Uiso 1 1 calc R U
H28C H -0.2915 0.1962 0.0807 0.069 Uiso 1 1 calc R U
C29 C -0.19345(16) 0.08634(8) 0.06213(9) 0.0445(4) Uani 1 1 d . .
H29A H -0.2763 0.0848 0.0519 0.067 Uiso 1 1 calc R U
H29B H -0.1619 0.0477 0.0871 0.067 Uiso 1 1 calc R U
H29C H -0.1701 0.0917 0.0124 0.067 Uiso 1 1 calc R U
C30 C 0.02946(9) -0.00575(5) 0.29345(6) 0.01629(19) Uani 1 1 d . .
C31 C -0.04125(10) -0.02333(6) 0.22312(7) 0.0192(2) Uani 1 1 d . .
C32 C -0.14649(11) -0.04983(6) 0.21703(7) 0.0228(2) Uani 1 1 d . .
C33 C -0.18586(10) -0.05806(6) 0.28423(7) 0.0213(2) Uani 1 1 d . .
C34 C -0.11947(10) -0.04114(6) 0.35583(7) 0.0220(2) Uani 1 1 d . .
C35 C -0.01323(10) -0.01626(6) 0.35914(7) 0.0205(2) Uani 1 1 d . .
C36 C 0.27296(9) 0.04885(5) 0.40325(6) 0.01535(19) Uani 1 1 d . .
C37 C 0.30808(10) 0.10581(5) 0.43524(7) 0.0186(2) Uani 1 1 d . .
C38 C 0.37781(10) 0.11387(6) 0.50914(7) 0.0218(2) Uani 1 1 d . .
C39 C 0.41364(10) 0.06264(6) 0.55477(7) 0.0209(2) Uani 1 1 d . .
C40 C 0.37982(10) 0.00452(5) 0.52637(7) 0.0189(2) Uani 1 1 d . .
C41 C 0.31107(10) -0.00085(5) 0.45187(6) 0.01698(19) Uani 1 1 d . .
C42 C 0.27023(9) -0.01663(5) 0.23472(6) 0.01564(19) Uani 1 1 d . .
C43 C 0.37130(10) 0.00600(5) 0.22207(7) 0.0181(2) Uani 1 1 d . .
C44 C 0.43683(10) -0.02419(6) 0.17844(7) 0.0224(2) Uani 1 1 d . .
C45 C 0.40069(11) -0.08057(6) 0.14500(7) 0.0245(2) Uani 1 1 d . .
C46 C 0.30230(11) -0.10630(6) 0.15743(7) 0.0226(2) Uani 1 1 d . .
C47 C 0.24019(10) -0.07449(5) 0.20205(7) 0.0187(2) Uani 1 1 d . .

loop_
_atom_site_aniso_label
_atom_site_aniso_U_11
_atom_site_aniso_U_22
_atom_site_aniso_U_33
_atom_site_aniso_U_23
_atom_site_aniso_U_13
_atom_site_aniso_U_12
Ga1 0.01435(5) 0.01100(5) 0.01221(5) 0.00077(4) 0.00251(4) 0.00098(4)
Ga2 0.01556(6) 0.01182(5) 0.01258(5) 0.00099(4) 0.00300(4) -0.00044(4)
F1 0.0248(4) 0.0505(5) 0.0127(3) 0.0033(3) 0.0037(3) -0.0039(3)
F2 0.0288(4) 0.0662(7) 0.0231(4) -0.0115(4) -0.0008(3) -0.0178(4)
F3 0.0221(4) 0.0336(4) 0.0397(5) 0.0020(4) 0.0069(3) -0.0132(3)
F4 0.0285(4) 0.0604(6) 0.0232(4) 0.0054(4) 0.0131(3) -0.0100(4)
F5 0.0290(4) 0.0645(6) 0.0137(3) -0.0078(4) 0.0065(3) -0.0163(4)
F6 0.0341(4) 0.0127(3) 0.0281(4) 0.0008(3) -0.0016(3) 0.0011(3)
F7 0.0435(5) 0.0221(4) 0.0346(4) -0.0125(3) -0.0062(4) -0.0035(3)
F8 0.0289(4) 0.0395(5) 0.0177(3) -0.0045(3) -0.0055(3) 0.0009(3)
F9 0.0326(4) 0.0279(4) 0.0203(3) 0.0102(3) 0.0019(3) 0.0058(3)
F10 0.0373(4) 0.0122(3) 0.0232(3) 0.0006(3) 0.0025(3) -0.0020(3)
F11 0.0230(3) 0.0177(3) 0.0329(4) -0.0023(3) 0.0078(3) -0.0045(3)
F12 0.0252(4) 0.0350(4) 0.0459(5) 0.0045(4) 0.0193(4) 0.0028(3)
F13 0.0443(5) 0.0368(5) 0.0312(4) -0.0028(3) 0.0190(4) 0.0157(4)
F14 0.0490(5) 0.0201(4) 0.0296(4) -0.0109(3) 0.0057(4) 0.0016(3)
F15 0.0286(4) 0.0183(3) 0.0341(4) -0.0035(3) 0.0092(3) -0.0072(3)
N1 0.0161(4) 0.0122(4) 0.0148(4) 0.0007(3) 0.0028(3) 0.0000(3)
N2 0.0170(4) 0.0150(4) 0.0161(4) -0.0008(3) 0.0042(3) 0.0020(3)
C1 0.0202(5) 0.0123(4) 0.0172(5) 0.0011(4) 0.0004(4) -0.0013(4)
C2 0.0237(5) 0.0113(4) 0.0216(5) 0.0003(4) 0.0012(4) 0.0024(4)
C3 0.0204(5) 0.0155(5) 0.0192(5) -0.0020(4) 0.0019(4) 0.0043(4)
C4 0.0292(6) 0.0159(5) 0.0281(6) 0.0065(4) 0.0073(5) -0.0014(4)
C5 0.0274(6) 0.0199(5) 0.0364(7) -0.0016(5) 0.0099(5) 0.0086(5)
C6 0.0188(5) 0.0140(4) 0.0164(5) 0.0021(4) 0.0057(4) -0.0006(4)
C7 0.0188(5) 0.0158(5) 0.0212(5) 0.0013(4) 0.0052(4) -0.0008(4)
C8 0.0191(5) 0.0246(6) 0.0280(6) 0.0022(5) 0.0082(4) 0.0003(4)
C9 0.0270(6) 0.0288(6) 0.0259(6) 0.0010(5) 0.0129(5) 0.0045(5)
C10 0.0316(6) 0.0250(6) 0.0201(5) -0.0032(4) 0.0109(5) 0.0006(5)
C11 0.0240(5) 0.0181(5) 0.0167(5) -0.0002(4) 0.0064(4) -0.0019(4)
C12 0.0175(5) 0.0198(5) 0.0262(6) -0.0048(4) 0.0029(4) -0.0024(4)
C13 0.0275(7) 0.0268(7) 0.0466(8) -0.0067(6) 0.0068(6) -0.0101(5)
C14 0.0318(7) 0.0300(7) 0.0249(6) -0.0044(5) -0.0010(5) 0.0015(5)
C15 0.0264(6) 0.0294(6) 0.0198(5) -0.0085(5) 0.0055(4) -0.0062(5)
C16 0.0414(9) 0.0298(8) 0.0569(11) 0.0061(7) -0.0202(8) -0.0024(6)
C17 0.0442(8) 0.0286(7) 0.0225(6) -0.0009(5) 0.0025(5) -0.0141(6)
C18 0.0175(5) 0.0173(5) 0.0214(5) 0.0005(4) 0.0069(4) 0.0036(4)
C19 0.0242(6) 0.0234(6) 0.0228(5) 0.0015(4) 0.0097(4) 0.0056(4)
C20 0.0279(6) 0.0315(7) 0.0333(7) 0.0088(5) 0.0162(5) 0.0067(5)
C21 0.0227(6) 0.0258(6) 0.0470(8) 0.0059(6) 0.0156(6) 0.0019(5)
C22 0.0192(5) 0.0237(6) 0.0406(7) -0.0044(5) 0.0076(5) 0.0003(4)
C23 0.0174(5) 0.0235(6) 0.0257(6) -0.0040(4) 0.0060(4) 0.0027(4)
C24 0.0340(7) 0.0359(7) 0.0216(6) -0.0028(5) 0.0100(5) 0.0040(6)
C25 0.0557(10) 0.0525(10) 0.0338(8) -0.0130(7) 0.0180(7) 0.0109(8)
C26 0.0400(8) 0.0565(10) 0.0269(7) 0.0070(7) 0.0065(6) 0.0065(7)
C27 0.0189(6) 0.0519(9) 0.0239(6) -0.0122(6) 0.0059(5) -0.0067(5)
C28 0.0784(13) 0.0332(8) 0.0259(7) -0.0008(6) 0.0128(8) -0.0190(8)
C29 0.0501(9) 0.0453(9) 0.0306(7) -0.0152(7) -0.0063(7) 0.0188(7)
C30 0.0187(5) 0.0147(5) 0.0156(5) 0.0006(4) 0.0042(4) -0.0008(4)
C31 0.0200(5) 0.0230(5) 0.0147(5) 0.0016(4) 0.0045(4) -0.0011(4)
C32 0.0219(5) 0.0257(6) 0.0189(5) -0.0032(4) 0.0007(4) -0.0048(4)
C33 0.0187(5) 0.0183(5) 0.0271(6) 0.0010(4) 0.0056(4) -0.0049(4)
C34 0.0228(5) 0.0255(6) 0.0202(5) 0.0032(4) 0.0098(4) -0.0034(4)
C35 0.0208(5) 0.0256(6) 0.0151(5) -0.0012(4) 0.0041(4) -0.0038(4)
C36 0.0171(5) 0.0131(4) 0.0158(4) 0.0000(3) 0.0036(4) 0.0005(3)
C37 0.0202(5) 0.0144(5) 0.0200(5) 0.0001(4) 0.0022(4) 0.0019(4)
C38 0.0225(5) 0.0182(5) 0.0229(5) -0.0064(4) 0.0012(4) -0.0007(4)
C39 0.0187(5) 0.0280(6) 0.0147(5) -0.0033(4) 0.0013(4) 0.0016(4)
C40 0.0198(5) 0.0207(5) 0.0162(5) 0.0035(4) 0.0043(4) 0.0036(4)
C41 0.0205(5) 0.0139(4) 0.0168(5) -0.0003(4) 0.0047(4) 0.0000(4)
C42 0.0188(5) 0.0139(4) 0.0135(4) 0.0019(3) 0.0022(4) 0.0013(4)
C43 0.0201(5) 0.0150(5) 0.0189(5) 0.0017(4) 0.0037(4) 0.0013(4)
C44 0.0210(5) 0.0244(6) 0.0233(5) 0.0050(4) 0.0079(4) 0.0045(4)
C45 0.0315(6) 0.0247(6) 0.0190(5) 0.0015(4) 0.0093(5) 0.0111(5)
C46 0.0321(6) 0.0173(5) 0.0169(5) -0.0023(4) 0.0023(4) 0.0035(4)
C47 0.0227(5) 0.0154(5) 0.0171(5) 0.0008(4) 0.0029(4) 0.0002(4)

loop_
_atom_type_symbol
_atom_type_description
_atom_type_scat_dispersion_real
_atom_type_scat_dispersion_imag
_atom_type_scat_source
C C 0.0033 0.0016 'International Tables Vol C Tables 4.2.6.8 and 6.1.1.4'
H H 0.0000 0.0000 'International Tables Vol C Tables 4.2.6.8 and 6.1.1.4'
N N 0.0061 0.0033 'International Tables Vol C Tables 4.2.6.8 and 6.1.1.4'
F F 0.0171 0.0103 'International Tables Vol C Tables 4.2.6.8 and 6.1.1.4'
Ga Ga 0.2307 1.6083 'International Tables Vol C Tables 4.2.6.8 and 6.1.1.4'

loop_
_geom_angle_atom_site_label_1
_geom_angle_atom_site_label_2
_geom_angle_atom_site_label_3
_geom_angle
N1 Ga1 N2 95.95(4)
N1 Ga1 Ga2 136.39(3)
N2 Ga1 Ga2 127.59(3)
C30 Ga2 C36 112.89(4)
C30 Ga2 C42 111.08(4)
C36 Ga2 C42 108.04(4)
C30 Ga2 Ga1 107.12(3)
C36 Ga2 Ga1 102.94(3)
C42 Ga2 Ga1 114.61(3)
C1 N1 C6 119.11(9)
C1 N1 Ga1 124.08(8)
C6 N1 Ga1 116.10(7)
C3 N2 C18 119.93(9)
C3 N2 Ga1 123.94(8)
C18 N2 Ga1 115.87(7)
N1 C1 C2 123.29(10)
N1 C1 C4 120.09(10)
C2 C1 C4 116.61(10)
C3 C2 C1 127.88(10)
N2 C3 C2 123.31(10)
N2 C3 C5 119.90(11)
C2 C3 C5 116.77(10)
C11 C6 C7 122.10(10)
C11 C6 N1 117.79(10)
C7 C6 N1 120.09(10)
C8 C7 C6 117.39(11)
C8 C7 C12 119.53(11)
C6 C7 C12 123.04(10)
C9 C8 C7 121.47(12)
C10 C9 C8 120.14(12)
C9 C10 C11 120.87(12)
C10 C11 C6 118.03(11)
C10 C11 C15 119.73(11)
C6 C11 C15 122.17(11)
C7 C12 C14 110.21(10)
C7 C12 C13 112.42(11)
C14 C12 C13 109.94(11)
C11 C15 C17 113.24(12)
C11 C15 C16 110.67(12)
C17 C15 C16 110.84(11)
C19 C18 C23 121.90(11)
C19 C18 N2 120.50(11)
C23 C18 N2 117.55(10)
C20 C19 C18 117.51(12)
C20 C19 C24 119.67(12)
C18 C19 C24 122.79(12)
C21 C20 C19 121.47(13)
C20 C21 C22 120.14(13)
C21 C22 C23 121.21(13)
C22 C23 C18 117.69(12)
C22 C23 C27 120.54(12)
C18 C23 C27 121.69(11)
C19 C24 C26 111.54(13)
C19 C24 C25 110.79(12)
C26 C24 C25 109.88(13)
C23 C27 C28 111.55(12)
C23 C27 C29 113.62(13)
C28 C27 C29 108.50(12)
C35 C30 C31 114.80(10)
C35 C30 Ga2 125.13(8)
C31 C30 Ga2 120.03(8)
F1 C31 C32 117.17(10)
F1 C31 C30 118.89(10)
C32 C31 C30 123.94(11)
F2 C32 C33 119.30(11)
F2 C32 C31 121.84(11)
C33 C32 C31 118.82(11)
F3 C33 C34 119.84(11)
F3 C33 C32 120.31(11)
C34 C33 C32 119.80(11)
F4 C34 C33 119.16(11)
F4 C34 C35 121.57(11)
C33 C34 C35 119.23(11)
F5 C35 C30 120.02(10)
F5 C35 C34 116.59(10)
C30 C35 C34 123.38(11)
C37 C36 C41 114.60(10)
C37 C36 Ga2 125.24(8)
C41 C36 Ga2 120.13(8)
F6 C37 C36 120.11(10)
F6 C37 C38 116.02(10)
C36 C37 C38 123.86(11)
F7 C38 C39 119.78(11)
F7 C38 C37 121.25(11)
C39 C38 C37 118.97(11)
F8 C39 C38 120.13(11)
F8 C39 C40 120.10(11)
C38 C39 C40 119.77(10)
F9 C40 C39 119.80(10)
F9 C40 C41 121.38(11)
C39 C40 C41 118.82(10)
F10 C41 C40 116.78(10)
F10 C41 C36 119.24(10)
C40 C41 C36 123.98(10)
C43 C42 C47 114.34(10)
C43 C42 Ga2 119.99(8)
C47 C42 Ga2 125.66(9)
F11 C43 C42 119.06(10)
F11 C43 C44 116.77(10)
C42 C43 C44 124.17(11)
F12 C44 C45 119.51(11)
F12 C44 C43 121.57(12)
C45 C44 C43 118.91(11)
F13 C45 C46 120.13(12)
F13 C45 C44 120.31(12)
C46 C45 C44 119.55(11)
F14 C46 C45 119.75(11)
F14 C46 C47 120.94(12)
C45 C46 C47 119.32(11)
F15 C47 C46 115.74(10)
F15 C47 C42 120.62(10)
C46 C47 C42 123.63(11)

loop_
_geom_bond_atom_site_label_1
_geom_bond_atom_site_label_2
_geom_bond_distance
Ga1 N1 1.9233(9)
Ga1 N2 1.9236(9)
Ga1 Ga2 2.4819(2)
Ga2 C30 2.0053(11)
Ga2 C36 2.0127(11)
Ga2 C42 2.0154(11)
F1 C31 1.3544(13)
F2 C32 1.3438(14)
F3 C33 1.3408(13)
F4 C34 1.3373(14)
F5 C35 1.3417(13)
F6 C37 1.3650(13)
F7 C38 1.3425(14)
F8 C39 1.3407(13)
F9 C40 1.3406(13)
F10 C41 1.3523(13)
F11 C43 1.3512(13)
F12 C44 1.3400(15)
F13 C45 1.3405(14)
F14 C46 1.3427(14)
F15 C47 1.3512(14)
N1 C1 1.3412(14)
N1 C6 1.4467(14)
N2 C3 1.3422(15)
N2 C18 1.4480(15)
C1 C2 1.3950(16)
C1 C4 1.5060(16)
C2 C3 1.3911(17)
C3 C5 1.5074(16)
C6 C11 1.4040(16)
C6 C7 1.4058(15)
C7 C8 1.3923(17)
C7 C12 1.5177(17)
C8 C9 1.3867(19)
C9 C10 1.3809(19)
C10 C11 1.3952(17)
C11 C15 1.5164(17)
C12 C14 1.5342(19)
C12 C13 1.5354(18)
C15 C17 1.5206(19)
C15 C16 1.522(2)
C18 C19 1.4018(17)
C18 C23 1.4110(17)
C19 C20 1.4006(19)
C19 C24 1.5160(19)
C20 C21 1.374(2)
C21 C22 1.383(2)
C22 C23 1.3931(18)
C23 C27 1.5225(19)
C24 C26 1.530(2)
C24 C25 1.541(2)
C27 C28 1.528(2)
C27 C29 1.529(2)
C30 C35 1.3805(16)
C30 C31 1.3818(15)
C31 C32 1.3807(17)
C32 C33 1.3755(18)
C33 C34 1.3738(17)
C34 C35 1.3850(16)
C36 C37 1.3792(15)
C36 C41 1.3825(15)
C37 C38 1.3836(16)
C38 C39 1.3761(17)
C39 C40 1.3788(17)
C40 C41 1.3813(15)
C42 C43 1.3831(16)
C42 C47 1.3890(15)
C43 C44 1.3833(17)
C44 C45 1.3796(19)
C45 C46 1.3775(19)
C46 C47 1.3837(17)
